data_2225660
loop_
_publ_author_name
'Kargar, Hadi'
'Kia, Reza'
'Khan, Islam Ullah'
'Sahraei, Atefeh'
'Aberoomand Azar, Parviz'

_publ_section_title
;
 5,5'-Dimethoxy-2,2'-[4,5-dimethyl-<i>o</i>-phenylenebis(nitrilomethylidyne)]diphenol
;
_journal_coeditor_code NC2177
_journal_issue 4
_journal_name_full 'Acta Crystallographica Section E'
_journal_page_first o728
_journal_paper_doi 10.1107/S1600536810007282
_journal_volume 66
_journal_year 2010
_chemical_formula_iupac 'C24 H24 N2 O4'
_chemical_formula_moiety 'C24 H24 N2 O4'
_chemical_formula_sum 'C24 H24 N2 O4'
_chemical_formula_weight 404.45
_chemical_name_systematic 5,5'-Dimethoxy-2,2'-[4,5-dimethyl-<i>o</i>-phenylenebis(nitrilomethylidyne)]diphenol
_space_group_IT_number 14
_symmetry_cell_setting monoclinic
_symmetry_space_group_name_Hall '-P 2yn'
_symmetry_space_group_name_H-M 'P 1 21/n 1'
_atom_sites_solution_hydrogens geom
_atom_sites_solution_primary direct
_atom_sites_solution_secondary difmap
_audit_creation_method SHELXL-97
_cell_angle_alpha 90.00
_cell_angle_beta 95.177(2)
_cell_angle_gamma 90.00
_cell_formula_units_Z 4
_cell_length_a 6.6720(3)
_cell_length_b 14.3192(6)
_cell_length_c 21.7396(9)
_cell_measurement_reflns_used 5431
_cell_measurement_temperature 296(2)
_cell_measurement_theta_max 26.37
_cell_measurement_theta_min 2.36
_cell_volume 2068.48(15)
_computing_cell_refinement 'SAINT (Bruker, 2005)'
_computing_data_collection 'APEX2 (Bruker, 2005)'
_computing_data_reduction 'SAINT (Bruker, 2005)'
_computing_molecular_graphics 'SHELXTL (Sheldrick, 2008)'
_computing_publication_material
;
SHELXTL (Sheldrick, 2008) and PLATON (Spek, 2009)
;
_computing_structure_refinement 'SHELXL97 (Sheldrick, 2008)'
_computing_structure_solution 'SHELXS97 (Sheldrick, 2008)'
_diffrn_ambient_temperature 296(2)
_diffrn_measured_fraction_theta_full 0.996
_diffrn_measured_fraction_theta_max 0.996
_diffrn_measurement_device_type
;
Bruker SMART APEXII CCD area-detector diffractometer
;
_diffrn_measurement_method '\f and \w scans'
_diffrn_radiation_monochromator graphite
_diffrn_radiation_source 'fine-focus sealed tube'
_diffrn_radiation_type MoK\a
_diffrn_radiation_wavelength 0.71073
_diffrn_reflns_av_R_equivalents 0.0342
_diffrn_reflns_av_sigmaI/netI 0.0349
_diffrn_reflns_limit_h_max 6
_diffrn_reflns_limit_h_min -8
_diffrn_reflns_limit_k_max 13
_diffrn_reflns_limit_k_min -19
_diffrn_reflns_limit_l_max 28
_diffrn_reflns_limit_l_min -28
_diffrn_reflns_number 23605
_diffrn_reflns_theta_full 28.33
_diffrn_reflns_theta_max 28.33
_diffrn_reflns_theta_min 1.71
_diffrn_standards_number 0
_exptl_absorpt_coefficient_mu 0.089
_exptl_absorpt_correction_T_max 0.9842
_exptl_absorpt_correction_T_min 0.9636
_exptl_absorpt_correction_type multi-scan
_exptl_absorpt_process_details '(<i>SADABS</i>; Bruker, 2005)'
_exptl_crystal_colour yellow
_exptl_crystal_density_diffrn 1.299
_exptl_crystal_density_method 'not measured'
_exptl_crystal_description block
_exptl_crystal_F_000 856
_exptl_crystal_size_max 0.42
_exptl_crystal_size_mid 0.32
_exptl_crystal_size_min 0.18
_refine_diff_density_max 0.153
_refine_diff_density_min -0.156
_refine_ls_extinction_method none
_refine_ls_goodness_of_fit_ref 1.012
_refine_ls_hydrogen_treatment constr
_refine_ls_matrix_type full
_refine_ls_number_parameters 274
_refine_ls_number_reflns 5123
_refine_ls_number_restraints 0
_refine_ls_restrained_S_all 1.012
_refine_ls_R_factor_all 0.0895
_refine_ls_R_factor_gt 0.0461
_refine_ls_shift/su_max 0.001
_refine_ls_shift/su_mean 0.000
_refine_ls_structure_factor_coef Fsqd
_refine_ls_weighting_details 'calc w=1/[\s^2^(Fo^2^)+(0.0473P)^2^+0.4824P] where P=(Fo^2^+2Fc^2^)/3'
_refine_ls_weighting_scheme calc
_refine_ls_wR_factor_gt 0.1055
_refine_ls_wR_factor_ref 0.1253
_reflns_number_gt 3112
_reflns_number_total 5123
_reflns_threshold_expression I>2\s(I)
_cod_data_source_file nc2177.cif
_cod_data_source_block I
_cod_original_sg_symbol_H-M 'P 21/n'
_cod_database_code 2225660
_cod_database_fobs_code 2225660

loop_
_symmetry_equiv_pos_as_xyz
'x, y, z'
'-x+1/2, y+1/2, -z+1/2'
'-x, -y, -z'
'x-1/2, -y-1/2, z-1/2'

loop_
_atom_site_type_symbol
_atom_site_label
_atom_site_fract_x
_atom_site_fract_y
_atom_site_fract_z
_atom_site_U_iso_or_equiv
_atom_site_adp_type
_atom_site_calc_flag
_atom_site_refinement_flags
_atom_site_occupancy
_atom_site_disorder_assembly
_atom_site_disorder_group
O O1 0.80563(17) 1.05843(9) 0.32895(6) 0.0605(4) Uani d . 1 . .
H H1 0.8156 1.0315 0.2894 0.091 Uiso d R 1 . .
O O2 0.61776(18) 0.82964(9) 0.31447(5) 0.0601(4) Uani d . 1 . .
H H2 0.6865 0.8448 0.2791 0.090 Uiso d R 1 . .
O O3 1.2169(2) 1.11971(10) 0.51656(6) 0.0720(4) Uani d . 1 . .
O O4 0.03885(19) 0.66990(9) 0.35951(6) 0.0634(4) Uani d . 1 . .
N N1 0.9786(2) 0.97538(9) 0.24052(6) 0.0424(3) Uani d . 1 . .
N N2 0.6943(2) 0.84762(9) 0.20089(6) 0.0437(3) Uani d . 1 . .
C C1 0.9858(2) 1.05519(11) 0.36245(7) 0.0423(4) Uani d . 1 . .
C C2 1.0013(3) 1.09115(12) 0.42227(8) 0.0500(4) Uani d . 1 . .
H H2A 0.8890 1.1163 0.4386 0.060 Uiso calc R 1 . .
C C3 1.1851(3) 1.08903(12) 0.45710(8) 0.0517(4) Uani d . 1 . .
C C4 1.3543(3) 1.05316(14) 0.43257(8) 0.0579(5) Uani d . 1 . .
H H4A 1.4783 1.0535 0.4558 0.070 Uiso calc R 1 . .
C C5 1.3372(3) 1.01751(13) 0.37431(8) 0.0516(4) Uani d . 1 . .
H H5A 1.4507 0.9926 0.3585 0.062 Uiso calc R 1 . .
C C6 1.1544(2) 1.01719(11) 0.33750(7) 0.0406(4) Uani d . 1 . .
C C7 1.1429(2) 0.98008(11) 0.27563(7) 0.0423(4) Uani d . 1 . .
H H7A 1.2605 0.9585 0.2605 0.051 Uiso calc R 1 . .
C C8 0.9810(2) 0.93897(11) 0.18012(7) 0.0405(4) Uani d . 1 . .
C C9 1.1249(2) 0.96510(12) 0.14096(7) 0.0469(4) Uani d . 1 . .
H H9A 1.2213 1.0091 0.1546 0.056 Uiso calc R 1 . .
C C10 1.1297(3) 0.92783(13) 0.08221(7) 0.0500(4) Uani d . 1 . .
C C11 0.9840(3) 0.86310(13) 0.06121(8) 0.0513(4) Uani d . 1 . .
C C12 0.8381(3) 0.83831(12) 0.09976(8) 0.0499(4) Uani d . 1 . .
H H12A 0.7403 0.7952 0.0856 0.060 Uiso calc R 1 . .
C C13 0.8323(2) 0.87538(11) 0.15879(7) 0.0411(4) Uani d . 1 . .
C C14 0.5294(2) 0.80505(11) 0.18428(7) 0.0437(4) Uani d . 1 . .
H H14A 0.4933 0.7952 0.1425 0.052 Uiso calc R 1 . .
C C15 0.3988(2) 0.77214(11) 0.22869(7) 0.0396(4) Uani d . 1 . .
C C16 0.2190(2) 0.72666(12) 0.20999(8) 0.0468(4) Uani d . 1 . .
H H16A 0.1827 0.7193 0.1680 0.056 Uiso calc R 1 . .
C C17 0.0929(3) 0.69218(12) 0.25145(8) 0.0498(4) Uani d . 1 . .
H H17A -0.0263 0.6620 0.2377 0.060 Uiso calc R 1 . .
C C18 0.1477(3) 0.70345(11) 0.31392(8) 0.0468(4) Uani d . 1 . .
C C19 0.3228(3) 0.75016(12) 0.33444(8) 0.0491(4) Uani d . 1 . .
H H19A 0.3560 0.7585 0.3766 0.059 Uiso calc R 1 . .
C C20 0.4481(2) 0.78427(11) 0.29270(7) 0.0430(4) Uani d . 1 . .
C C21 1.0541(4) 1.15847(16) 0.54511(10) 0.0783(7) Uani d . 1 . .
H H21A 1.0992 1.1773 0.5864 0.117 Uiso calc R 1 . .
H H21B 0.9495 1.1127 0.5463 0.117 Uiso calc R 1 . .
H H21C 1.0031 1.2118 0.5220 0.117 Uiso calc R 1 . .
C C22 -0.1404(3) 0.61818(16) 0.34162(11) 0.0744(6) Uani d . 1 . .
H H22A -0.2026 0.5996 0.3778 0.112 Uiso calc R 1 . .
H H22B -0.1069 0.5637 0.3189 0.112 Uiso calc R 1 . .
H H22C -0.2319 0.6565 0.3161 0.112 Uiso calc R 1 . .
C C23 1.2948(3) 0.95713(16) 0.04274(9) 0.0708(6) Uani d . 1 . .
H H23A 1.2358 0.9807 0.0039 0.106 Uiso calc R 1 . .
H H23B 1.3781 0.9042 0.0356 0.106 Uiso calc R 1 . .
H H23C 1.3753 1.0050 0.0637 0.106 Uiso calc R 1 . .
C C24 0.9800(3) 0.81878(17) -0.00213(9) 0.0763(6) Uani d . 1 . .
H H24A 0.8676 0.7769 -0.0081 0.114 Uiso calc R 1 . .
H H24B 1.1026 0.7847 -0.0053 0.114 Uiso calc R 1 . .
H H24C 0.9673 0.8666 -0.0332 0.114 Uiso calc R 1 . .

loop_
_atom_site_aniso_label
_atom_site_aniso_U_11
_atom_site_aniso_U_22
_atom_site_aniso_U_33
_atom_site_aniso_U_12
_atom_site_aniso_U_13
_atom_site_aniso_U_23
O1 0.0412(7) 0.0832(9) 0.0572(8) 0.0083(6) 0.0045(6) -0.0120(6)
O2 0.0573(8) 0.0784(9) 0.0436(7) -0.0228(7) -0.0005(6) -0.0057(6)
O3 0.0826(10) 0.0852(10) 0.0475(7) -0.0034(8) 0.0031(7) -0.0143(7)
O4 0.0621(8) 0.0663(8) 0.0646(8) -0.0111(7) 0.0203(7) 0.0011(6)
N1 0.0423(8) 0.0461(8) 0.0390(7) -0.0018(6) 0.0049(6) -0.0045(6)
N2 0.0458(8) 0.0452(8) 0.0405(7) -0.0030(6) 0.0063(6) -0.0035(6)
C1 0.0393(9) 0.0436(9) 0.0439(9) -0.0004(7) 0.0037(7) 0.0004(7)
C2 0.0556(11) 0.0462(9) 0.0501(10) 0.0032(8) 0.0155(8) -0.0041(8)
C3 0.0633(12) 0.0514(10) 0.0398(9) -0.0063(9) 0.0019(8) -0.0017(8)
C4 0.0498(11) 0.0734(13) 0.0491(10) -0.0007(9) -0.0045(8) 0.0008(9)
C5 0.0442(10) 0.0628(11) 0.0480(10) 0.0038(8) 0.0046(8) 0.0017(8)
C6 0.0402(9) 0.0414(8) 0.0402(8) -0.0005(7) 0.0049(7) 0.0012(7)
C7 0.0444(10) 0.0406(8) 0.0430(9) 0.0029(7) 0.0099(7) 0.0004(7)
C8 0.0436(9) 0.0404(8) 0.0377(8) 0.0042(7) 0.0053(7) -0.0011(7)
C9 0.0463(10) 0.0485(10) 0.0463(9) -0.0020(8) 0.0059(7) 0.0018(7)
C10 0.0526(11) 0.0570(11) 0.0417(9) 0.0081(8) 0.0122(8) 0.0058(8)
C11 0.0570(11) 0.0579(11) 0.0398(9) 0.0073(9) 0.0076(8) -0.0031(8)
C12 0.0525(11) 0.0515(10) 0.0456(10) -0.0012(8) 0.0044(8) -0.0080(8)
C13 0.0436(9) 0.0419(8) 0.0381(8) 0.0035(7) 0.0055(7) -0.0005(7)
C14 0.0485(10) 0.0447(9) 0.0374(8) 0.0026(8) 0.0016(7) -0.0030(7)
C15 0.0411(9) 0.0371(8) 0.0402(8) 0.0034(7) 0.0003(7) -0.0027(6)
C16 0.0473(10) 0.0490(9) 0.0431(9) 0.0009(8) -0.0026(8) -0.0052(7)
C17 0.0414(10) 0.0482(10) 0.0590(11) -0.0040(8) 0.0007(8) -0.0057(8)
C18 0.0480(10) 0.0397(9) 0.0541(10) 0.0028(7) 0.0120(8) 0.0009(7)
C19 0.0559(11) 0.0537(10) 0.0375(9) -0.0031(8) 0.0017(8) -0.0001(7)
C20 0.0429(9) 0.0421(9) 0.0432(9) -0.0017(7) -0.0009(7) -0.0033(7)
C21 0.1081(18) 0.0731(14) 0.0560(12) 0.0039(13) 0.0201(12) -0.0142(10)
C22 0.0542(12) 0.0735(14) 0.0982(17) -0.0124(10) 0.0209(11) 0.0092(12)
C23 0.0717(14) 0.0888(15) 0.0553(11) -0.0013(12) 0.0244(10) 0.0064(10)
C24 0.0886(16) 0.0914(16) 0.0512(11) 0.0007(13) 0.0195(11) -0.0204(11)

loop_
_atom_type_symbol
_atom_type_description
_atom_type_scat_dispersion_real
_atom_type_scat_dispersion_imag
_atom_type_scat_source
C C 0.0033 0.0016 'International Tables Vol C Tables 4.2.6.8 and 6.1.1.4'
H H 0.0000 0.0000 'International Tables Vol C Tables 4.2.6.8 and 6.1.1.4'
N N 0.0061 0.0033 'International Tables Vol C Tables 4.2.6.8 and 6.1.1.4'
O O 0.0106 0.0060 'International Tables Vol C Tables 4.2.6.8 and 6.1.1.4'

loop_
_geom_angle_atom_site_label_1
_geom_angle_atom_site_label_2
_geom_angle_atom_site_label_3
_geom_angle_site_symmetry_1
_geom_angle_site_symmetry_3
_geom_angle
_geom_angle_publ_flag
C1 O1 H1 . . 110.0 ?
C20 O2 H2 . . 106.0 ?
C3 O3 C21 . . 118.90(16) ?
C18 O4 C22 . . 118.07(15) ?
C7 N1 C8 . . 119.49(13) ?
C14 N2 C13 . . 123.01(14) ?
O1 C1 C2 . . 118.58(14) ?
O1 C1 C6 . . 120.76(14) ?
C2 C1 C6 . . 120.65(15) ?
C3 C2 C1 . . 119.35(16) ?
C3 C2 H2A . . 120.3 ?
C1 C2 H2A . . 120.3 ?
O3 C3 C2 . . 124.51(17) ?
O3 C3 C4 . . 114.88(17) ?
C2 C3 C4 . . 120.61(16) ?
C5 C4 C3 . . 119.56(17) ?
C5 C4 H4A . . 120.2 ?
C3 C4 H4A . . 120.2 ?
C4 C5 C6 . . 121.98(16) ?
C4 C5 H5A . . 119.0 ?
C6 C5 H5A . . 119.0 ?
C5 C6 C1 . . 117.82(14) ?
C5 C6 C7 . . 120.37(15) ?
C1 C6 C7 . . 121.80(14) ?
N1 C7 C6 . . 123.11(14) ?
N1 C7 H7A . . 118.4 ?
C6 C7 H7A . . 118.4 ?
C9 C8 C13 . . 118.80(14) ?
C9 C8 N1 . . 122.38(15) ?
C13 C8 N1 . . 118.81(13) ?
C10 C9 C8 . . 122.33(16) ?
C10 C9 H9A . . 118.8 ?
C8 C9 H9A . . 118.8 ?
C9 C10 C11 . . 119.02(15) ?
C9 C10 C23 . . 119.55(17) ?
C11 C10 C23 . . 121.43(16) ?
C12 C11 C10 . . 118.72(15) ?
C12 C11 C24 . . 119.12(17) ?
C10 C11 C24 . . 122.16(16) ?
C11 C12 C13 . . 122.60(16) ?
C11 C12 H12A . . 118.7 ?
C13 C12 H12A . . 118.7 ?
C12 C13 C8 . . 118.50(14) ?
C12 C13 N2 . . 124.33(15) ?
C8 C13 N2 . . 116.99(13) ?
N2 C14 C15 . . 121.61(15) ?
N2 C14 H14A . . 119.2 ?
C15 C14 H14A . . 119.2 ?
C16 C15 C20 . . 117.59(15) ?
C16 C15 C14 . . 121.04(15) ?
C20 C15 C14 . . 121.37(15) ?
C17 C16 C15 . . 122.47(16) ?
C17 C16 H16A . . 118.8 ?
C15 C16 H16A . . 118.8 ?
C16 C17 C18 . . 118.49(16) ?
C16 C17 H17A . . 120.8 ?
C18 C17 H17A . . 120.8 ?
O4 C18 C17 . . 124.02(16) ?
O4 C18 C19 . . 115.09(15) ?
C17 C18 C19 . . 120.88(15) ?
C20 C19 C18 . . 120.23(15) ?
C20 C19 H19A . . 119.9 ?
C18 C19 H19A . . 119.9 ?
O2 C20 C19 . . 118.56(15) ?
O2 C20 C15 . . 121.14(14) ?
C19 C20 C15 . . 120.31(15) ?
O3 C21 H21A . . 109.5 ?
O3 C21 H21B . . 109.5 ?
H21A C21 H21B . . 109.5 ?
O3 C21 H21C . . 109.5 ?
H21A C21 H21C . . 109.5 ?
H21B C21 H21C . . 109.5 ?
O4 C22 H22A . . 109.5 ?
O4 C22 H22B . . 109.5 ?
H22A C22 H22B . . 109.5 ?
O4 C22 H22C . . 109.5 ?
H22A C22 H22C . . 109.5 ?
H22B C22 H22C . . 109.5 ?
C10 C23 H23A . . 109.5 ?
C10 C23 H23B . . 109.5 ?
H23A C23 H23B . . 109.5 ?
C10 C23 H23C . . 109.5 ?
H23A C23 H23C . . 109.5 ?
H23B C23 H23C . . 109.5 ?
C11 C24 H24A . . 109.5 ?
C11 C24 H24B . . 109.5 ?
H24A C24 H24B . . 109.5 ?
C11 C24 H24C . . 109.5 ?
H24A C24 H24C . . 109.5 ?
H24B C24 H24C . . 109.5 ?

loop_
_geom_bond_atom_site_label_1
_geom_bond_atom_site_label_2
_geom_bond_site_symmetry_2
_geom_bond_distance
_geom_bond_publ_flag
O1 C1 . 1.3489(19) ?
O1 H1 . 0.9496 ?
O2 C20 . 1.3532(19) ?
O2 H2 . 0.9553 ?
O3 C3 . 1.364(2) ?
O3 C21 . 1.412(2) ?
O4 C18 . 1.3678(19) ?
O4 C22 . 1.430(2) ?
N1 C7 . 1.2798(19) ?
N1 C8 . 1.4142(19) ?
N2 C14 . 1.281(2) ?
N2 C13 . 1.412(2) ?
C1 C2 . 1.394(2) ?
C1 C6 . 1.402(2) ?
C2 C3 . 1.383(2) ?
C2 H2A . 0.9300 ?
C3 C4 . 1.389(3) ?
C4 C5 . 1.361(2) ?
C4 H4A . 0.9300 ?
C5 C6 . 1.397(2) ?
C5 H5A . 0.9300 ?
C6 C7 . 1.442(2) ?
C7 H7A . 0.9300 ?
C8 C9 . 1.391(2) ?
C8 C13 . 1.395(2) ?
C9 C10 . 1.387(2) ?
C9 H9A . 0.9300 ?
C10 C11 . 1.390(2) ?
C10 C23 . 1.515(2) ?
C11 C12 . 1.387(2) ?
C11 C24 . 1.514(2) ?
C12 C13 . 1.392(2) ?
C12 H12A . 0.9300 ?
C14 C15 . 1.437(2) ?
C14 H14A . 0.9300 ?
C15 C16 . 1.393(2) ?
C15 C20 . 1.411(2) ?
C16 C17 . 1.379(2) ?
C16 H16A . 0.9300 ?
C17 C18 . 1.384(2) ?
C17 H17A . 0.9300 ?
C18 C19 . 1.385(2) ?
C19 C20 . 1.377(2) ?
C19 H19A . 0.9300 ?
C21 H21A . 0.9600 ?
C21 H21B . 0.9600 ?
C21 H21C . 0.9600 ?
C22 H22A . 0.9600 ?
C22 H22B . 0.9600 ?
C22 H22C . 0.9600 ?
C23 H23A . 0.9600 ?
C23 H23B . 0.9600 ?
C23 H23C . 0.9600 ?
C24 H24A . 0.9600 ?
C24 H24B . 0.9600 ?
C24 H24C . 0.9600 ?

loop_
_geom_hbond_atom_site_label_D
_geom_hbond_atom_site_label_H
_geom_hbond_atom_site_label_A
_geom_hbond_site_symmetry_A
_geom_hbond_distance_DH
_geom_hbond_distance_HA
_geom_hbond_distance_DA
_geom_hbond_angle_DHA
_geom_hbond_publ_flag
O1 H1 N1 . 0.9500 1.7800 2.6158(18) 145.00 y
O2 H2 N2 . 0.9600 1.7100 2.5791(17) 150.00 y

loop_
_geom_torsion_atom_site_label_1
_geom_torsion_atom_site_label_2
_geom_torsion_atom_site_label_3
_geom_torsion_atom_site_label_4
_geom_torsion_site_symmetry_1
_geom_torsion_site_symmetry_2
_geom_torsion_site_symmetry_3
_geom_torsion_site_symmetry_4
_geom_torsion
_geom_torsion_publ_flag
O1 C1 C2 C3 . . . . -179.53(15) ?
C6 C1 C2 C3 . . . . -0.1(2) ?
C21 O3 C3 C2 . . . . -1.4(3) ?
C21 O3 C3 C4 . . . . 179.18(18) ?
C1 C2 C3 O3 . . . . -178.09(16) ?
C1 C2 C3 C4 . . . . 1.3(3) ?
O3 C3 C4 C5 . . . . 177.60(17) ?
C2 C3 C4 C5 . . . . -1.8(3) ?
C3 C4 C5 C6 . . . . 1.2(3) ?
C4 C5 C6 C1 . . . . 0.0(3) ?
C4 C5 C6 C7 . . . . 179.05(17) ?
O1 C1 C6 C5 . . . . 178.89(15) ?
C2 C1 C6 C5 . . . . -0.6(2) ?
O1 C1 C6 C7 . . . . -0.1(2) ?
C2 C1 C6 C7 . . . . -179.59(15) ?
C8 N1 C7 C6 . . . . 179.24(14) ?
C5 C6 C7 N1 . . . . 177.82(15) ?
C1 C6 C7 N1 . . . . -3.2(2) ?
C7 N1 C8 C9 . . . . -45.6(2) ?
C7 N1 C8 C13 . . . . 135.15(16) ?
C13 C8 C9 C10 . . . . -2.2(2) ?
N1 C8 C9 C10 . . . . 178.57(15) ?
C8 C9 C10 C11 . . . . 1.0(3) ?
C8 C9 C10 C23 . . . . -178.04(16) ?
C9 C10 C11 C12 . . . . 0.2(3) ?
C23 C10 C11 C12 . . . . 179.28(17) ?
C9 C10 C11 C24 . . . . -179.56(18) ?
C23 C10 C11 C24 . . . . -0.5(3) ?
C10 C11 C12 C13 . . . . -0.3(3) ?
C24 C11 C12 C13 . . . . 179.54(17) ?
C11 C12 C13 C8 . . . . -0.9(3) ?
C11 C12 C13 N2 . . . . -175.78(16) ?
C9 C8 C13 C12 . . . . 2.1(2) ?
N1 C8 C13 C12 . . . . -178.65(15) ?
C9 C8 C13 N2 . . . . 177.33(14) ?
N1 C8 C13 N2 . . . . -3.4(2) ?
C14 N2 C13 C12 . . . . -19.3(2) ?
C14 N2 C13 C8 . . . . 165.74(15) ?
C13 N2 C14 C15 . . . . 175.71(14) ?
N2 C14 C15 C16 . . . . 179.45(15) ?
N2 C14 C15 C20 . . . . -0.8(2) ?
C20 C15 C16 C17 . . . . -1.4(2) ?
C14 C15 C16 C17 . . . . 178.33(15) ?
C15 C16 C17 C18 . . . . 0.0(3) ?
C22 O4 C18 C17 . . . . 1.5(2) ?
C22 O4 C18 C19 . . . . -177.94(16) ?
C16 C17 C18 O4 . . . . -177.89(15) ?
C16 C17 C18 C19 . . . . 1.5(3) ?
O4 C18 C19 C20 . . . . 177.83(15) ?
C17 C18 C19 C20 . . . . -1.6(3) ?
C18 C19 C20 O2 . . . . 179.93(15) ?
C18 C19 C20 C15 . . . . 0.2(2) ?
C16 C15 C20 O2 . . . . -178.47(14) ?
C14 C15 C20 O2 . . . . 1.8(2) ?
C16 C15 C20 C19 . . . . 1.3(2) ?
C14 C15 C20 C19 . . . . -178.46(15) ?

loop_
_cod_related_entry_id
_cod_related_entry_database
_cod_related_entry_code
1 ChemSpider 24744590
